data_4333094
loop_
_publ_author_name
'Lee, Chien-Ming'
'Chuang, Ya-Lan'
'Chiang, Chao-Yi'
'Lee, Gene-Hsiang'
'Liaw, Wen-Feng'

_publ_section_title
;
 Mononuclear Ni(III) Complexes [NiIII(L)(P(C6H3-3-SiMe3-2-S)3)]0/1-(L =
 Thiolate, Selenolate, CH2CN, Cl, PPh3):&#x00A0; Relevance to the Nickel
 Site of [NiFe] Hydrogenases
;
_journal_issue 26
_journal_name_full 'Inorganic Chemistry'
_journal_page_first 10895
_journal_page_last 10904
_journal_paper_doi 10.1021/ic061399g
_journal_volume 45
_journal_year 2006
_chemical_formula_sum 'C69 H76 N2 Ni O P3 S3 Si3'
_chemical_formula_weight 1281.39
_chemical_name_systematic
; 
 ? 
;
_space_group_IT_number 61
_symmetry_cell_setting orthorhombic
_symmetry_space_group_name_Hall '-P 2ac 2ab'
_symmetry_space_group_name_H-M 'P b c a'
_atom_sites_solution_hydrogens geom
_atom_sites_solution_primary direct
_atom_sites_solution_secondary difmap
_audit_creation_method SHELXL-97
_cell_angle_alpha 90.00
_cell_angle_beta 90.00
_cell_angle_gamma 90.00
_cell_formula_units_Z 8
_cell_length_a 27.6146(4)
_cell_length_b 17.3570(2)
_cell_length_c 27.9427(4)
_cell_measurement_reflns_used all
_cell_measurement_temperature 150(1)
_cell_measurement_theta_max 27.50
_cell_measurement_theta_min 1.00
_cell_volume 13393.1(3)
_computing_cell_refinement DENZO-SMN
_computing_data_collection 'NONIUS COLLECT'
_computing_data_reduction DENZO-SMN
_computing_molecular_graphics 'Bruker SHELXTL'
_computing_publication_material 'Bruker SHELXTL'
_computing_structure_refinement 'SHELXL-97 (Sheldrick, 1997)'
_computing_structure_solution 'SHELXS-97 (Sheldrick, 1990)'
_diffrn_ambient_temperature 150(1)
_diffrn_measured_fraction_theta_full 0.999
_diffrn_measured_fraction_theta_max 0.999
_diffrn_measurement_device_type 'NONIUS KappaCCD'
_diffrn_measurement_method '\w scans'
_diffrn_radiation_monochromator graphite
_diffrn_radiation_source 'fine-focus sealed tube'
_diffrn_radiation_type MoK\a
_diffrn_radiation_wavelength 0.71073
_diffrn_reflns_av_R_equivalents 0.1285
_diffrn_reflns_av_sigmaI/netI 0.0991
_diffrn_reflns_limit_h_max 35
_diffrn_reflns_limit_h_min -35
_diffrn_reflns_limit_k_max 22
_diffrn_reflns_limit_k_min -20
_diffrn_reflns_limit_l_max 36
_diffrn_reflns_limit_l_min -36
_diffrn_reflns_number 73039
_diffrn_reflns_theta_full 27.50
_diffrn_reflns_theta_max 27.50
_diffrn_reflns_theta_min 1.46
_exptl_absorpt_coefficient_mu 0.552
_exptl_absorpt_correction_T_max 0.920
_exptl_absorpt_correction_T_min 0.789
_exptl_absorpt_correction_type multi-scan
_exptl_crystal_colour dark-purple
_exptl_crystal_density_diffrn 1.271
_exptl_crystal_density_method 'not measured'
_exptl_crystal_description plate
_exptl_crystal_F_000 5400
_exptl_crystal_size_max 0.45
_exptl_crystal_size_mid 0.35
_exptl_crystal_size_min 0.15
_refine_diff_density_max 0.731
_refine_diff_density_min -0.666
_refine_diff_density_rms 0.092
_refine_ls_extinction_coef 0.00043(7)
_refine_ls_extinction_expression Fc^*^=kFc[1+0.001xFc^2^\l^3^/sin(2\q)]^-1/4^
_refine_ls_extinction_method SHELXL
_refine_ls_goodness_of_fit_ref 1.007
_refine_ls_hydrogen_treatment mixed
_refine_ls_matrix_type full
_refine_ls_number_parameters 749
_refine_ls_number_reflns 15372
_refine_ls_number_restraints 0
_refine_ls_restrained_S_all 1.007
_refine_ls_R_factor_all 0.1090
_refine_ls_R_factor_gt 0.0528
_refine_ls_shift/su_max 0.011
_refine_ls_shift/su_mean 0.000
_refine_ls_structure_factor_coef Fsqd
_refine_ls_weighting_details 'calc w=1/[\s^2^(Fo^2^)+(0.0719P)^2^+0.0000P] where P=(Fo^2^+2Fc^2^)/3'
_refine_ls_weighting_scheme calc
_refine_ls_wR_factor_gt 0.1242
_refine_ls_wR_factor_ref 0.1468
_reflns_number_gt 9036
_reflns_number_total 15372
_reflns_threshold_expression >2sigma(I)
_cod_data_source_file ic061399gsup6.cif
_cod_data_source_block ic11200
_cod_depositor_comments
;
The following automatic conversions were performed:

'_symmetry_cell_setting' value 'Orthorhombic' changed to
'orthorhombic' according to
/home/saulius/struct/CIF-dictionaries/cif_core.dic dictionary named
'cif_core.dic' version 2.4.2 from 2011-04-26.

Automatic conversion script
Id: cif_fix_values 1891 2012-01-12 08:04:46Z andrius 
;
_cod_original_sg_symbol_H-M Pbca
_cod_database_code 4333094

loop_
_symmetry_equiv_pos_as_xyz
'x, y, z'
'-x+1/2, -y, z+1/2'
'-x, y+1/2, -z+1/2'
'x+1/2, -y+1/2, -z'
'-x, -y, -z'
'x-1/2, y, -z-1/2'
'x, -y-1/2, z-1/2'
'-x-1/2, y-1/2, z'

loop_
_atom_site_label
_atom_site_type_symbol
_atom_site_fract_x
_atom_site_fract_y
_atom_site_fract_z
_atom_site_U_iso_or_equiv
_atom_site_adp_type
_atom_site_occupancy
_atom_site_symmetry_multiplicity
_atom_site_calc_flag
_atom_site_refinement_flags
Ni Ni 0.292740(14) 0.96149(2) 0.179907(13) 0.02603(11) Uani 1 1 d .
S1 S 0.25941(3) 1.01489(4) 0.11305(3) 0.02855(19) Uani 1 1 d .
S2 S 0.24028(3) 0.96708(4) 0.24029(3) 0.03066(19) Uani 1 1 d .
S3 S 0.36328(3) 0.90228(4) 0.16210(3) 0.03023(19) Uani 1 1 d .
P1 P 0.25942(3) 0.85568(4) 0.15894(3) 0.02322(18) Uani 1 1 d .
Si1 Si 0.20834(3) 1.04845(5) 0.00546(3) 0.0326(2) Uani 1 1 d .
Si2 Si 0.15131(4) 0.93795(6) 0.32102(3) 0.0456(3) Uani 1 1 d .
Si3 Si 0.45487(3) 0.77098(5) 0.17611(3) 0.0332(2) Uani 1 1 d .
N1 N 0.38877(13) 1.05212(18) 0.26444(12) 0.0617(9) Uani 1 1 d .
C1 C 0.23950(10) 0.86190(15) 0.09729(10) 0.0232(6) Uani 1 1 d .
C2 C 0.22546(11) 0.79882(17) 0.07021(10) 0.0288(7) Uani 1 1 d .
H2A H 0.2282 0.7482 0.0829 0.035 Uiso 1 1 calc R
C3 C 0.20736(11) 0.81004(18) 0.02453(11) 0.0317(7) Uani 1 1 d .
H3A H 0.1978 0.7673 0.0055 0.038 Uiso 1 1 calc R
C4 C 0.20341(11) 0.88451(17) 0.00699(11) 0.0301(7) Uani 1 1 d .
H4A H 0.1904 0.8914 -0.0242 0.036 Uiso 1 1 calc R
C5 C 0.21752(10) 0.95015(16) 0.03270(11) 0.0272(7) Uani 1 1 d .
C6 C 0.23701(10) 0.93764(16) 0.07894(10) 0.0241(6) Uani 1 1 d .
C7 C 0.18155(14) 1.0359(2) -0.05519(13) 0.0530(10) Uani 1 1 d .
H7A H 0.1818 1.0854 -0.0721 0.079 Uiso 1 1 calc R
H7B H 0.1481 1.0175 -0.0521 0.079 Uiso 1 1 calc R
H7C H 0.2006 0.9982 -0.0733 0.079 Uiso 1 1 calc R
C8 C 0.16558(15) 1.1076(2) 0.04204(14) 0.0601(12) Uani 1 1 d .
H8A H 0.1610 1.1579 0.0268 0.090 Uiso 1 1 calc R
H8B H 0.1790 1.1148 0.0742 0.090 Uiso 1 1 calc R
H8C H 0.1343 1.0811 0.0443 0.090 Uiso 1 1 calc R
C9 C 0.26665(14) 1.10064(19) -0.00214(12) 0.0474(9) Uani 1 1 d .
H9A H 0.2611 1.1479 -0.0205 0.071 Uiso 1 1 calc R
H9B H 0.2897 1.0677 -0.0193 0.071 Uiso 1 1 calc R
H9C H 0.2799 1.1138 0.0294 0.071 Uiso 1 1 calc R
C10 C 0.20704(10) 0.83637(16) 0.19544(10) 0.0255(7) Uani 1 1 d .
C11 C 0.17433(11) 0.77700(16) 0.18709(11) 0.0296(7) Uani 1 1 d .
H11A H 0.1782 0.7446 0.1599 0.036 Uiso 1 1 calc R
C12 C 0.13592(11) 0.76493(17) 0.21852(12) 0.0365(8) Uani 1 1 d .
H12A H 0.1133 0.7247 0.2131 0.044 Uiso 1 1 calc R
C13 C 0.13144(11) 0.81318(18) 0.25821(11) 0.0360(8) Uani 1 1 d .
H13A H 0.1058 0.8038 0.2801 0.043 Uiso 1 1 calc R
C14 C 0.16276(11) 0.87461(17) 0.26727(11) 0.0316(7) Uani 1 1 d .
C15 C 0.20096(10) 0.88680(16) 0.23434(10) 0.0275(7) Uani 1 1 d .
C16 C 0.12751(19) 1.0329(2) 0.30137(14) 0.0791(15) Uani 1 1 d .
H16A H 0.1186 1.0635 0.3295 0.119 Uiso 1 1 calc R
H16B H 0.0989 1.0252 0.2812 0.119 Uiso 1 1 calc R
H16C H 0.1525 1.0602 0.2831 0.119 Uiso 1 1 calc R
C17 C 0.10324(16) 0.8923(3) 0.35842(14) 0.0726(13) Uani 1 1 d .
H17A H 0.0973 0.9240 0.3868 0.109 Uiso 1 1 calc R
H17B H 0.1138 0.8408 0.3683 0.109 Uiso 1 1 calc R
H17C H 0.0733 0.8880 0.3397 0.109 Uiso 1 1 calc R
C18 C 0.20564(16) 0.9511(3) 0.35986(14) 0.0703(13) Uani 1 1 d .
H18A H 0.1972 0.9838 0.3872 0.105 Uiso 1 1 calc R
H18B H 0.2315 0.9758 0.3414 0.105 Uiso 1 1 calc R
H18C H 0.2168 0.9008 0.3714 0.105 Uiso 1 1 calc R
C19 C 0.30213(10) 0.77791(16) 0.16572(10) 0.0234(6) Uani 1 1 d .
C20 C 0.28995(11) 0.70078(17) 0.17153(10) 0.0306(7) Uani 1 1 d .
H20A H 0.2569 0.6853 0.1715 0.037 Uiso 1 1 calc R
C21 C 0.32657(12) 0.64633(17) 0.17735(11) 0.0334(7) Uani 1 1 d .
H21A H 0.3188 0.5934 0.1814 0.040 Uiso 1 1 calc R
C22 C 0.37395(11) 0.67002(17) 0.17714(11) 0.0314(7) Uani 1 1 d .
H22A H 0.3985 0.6320 0.1803 0.038 Uiso 1 1 calc R
C23 C 0.38824(11) 0.74754(17) 0.17249(10) 0.0273(7) Uani 1 1 d .
C24 C 0.35093(10) 0.80256(16) 0.16656(9) 0.0239(6) Uani 1 1 d .
C25 C 0.47629(12) 0.8040(2) 0.11592(11) 0.0491(10) Uani 1 1 d .
H25A H 0.4709 0.7630 0.0924 0.074 Uiso 1 1 calc R
H25B H 0.5109 0.8160 0.1175 0.074 Uiso 1 1 calc R
H25C H 0.4583 0.8501 0.1064 0.074 Uiso 1 1 calc R
C26 C 0.48837(13) 0.6812(2) 0.19135(13) 0.0491(9) Uani 1 1 d .
H26A H 0.4771 0.6618 0.2224 0.074 Uiso 1 1 calc R
H26B H 0.5231 0.6923 0.1931 0.074 Uiso 1 1 calc R
H26C H 0.4825 0.6423 0.1666 0.074 Uiso 1 1 calc R
C27 C 0.46878(12) 0.84293(19) 0.22421(11) 0.0418(8) Uani 1 1 d .
H27A H 0.4603 0.8211 0.2555 0.063 Uiso 1 1 calc R
H27B H 0.4499 0.8899 0.2187 0.063 Uiso 1 1 calc R
H27C H 0.5034 0.8554 0.2236 0.063 Uiso 1 1 calc R
C28 C 0.32467(12) 1.06286(15) 0.19872(11) 0.0311(7) Uani 1 1 d .
H28A H 0.3403 1.0852 0.1700 0.037 Uiso 1 1 calc R
H28B H 0.2992 1.0992 0.2093 0.037 Uiso 1 1 calc R
C29 C 0.35909(13) 1.05665(17) 0.23483(12) 0.0383(8) Uani 1 1 d .
P2 P 0.02747(3) 0.81125(4) 0.05243(3) 0.02746(19) Uani 1 1 d .
P3 P -0.06027(3) 0.73738(4) 0.09192(3) 0.02550(19) Uani 1 1 d .
N2 N -0.02782(8) 0.79841(13) 0.06420(9) 0.0277(6) Uani 1 1 d .
C30 C 0.03094(11) 0.86099(17) -0.00404(10) 0.0304(7) Uani 1 1 d .
C31 C -0.00912(13) 0.90152(17) -0.02098(11) 0.0364(8) Uani 1 1 d .
H31A H -0.0381 0.9033 -0.0027 0.044 Uiso 1 1 calc R
C32 C -0.00649(14) 0.93926(19) -0.06457(12) 0.0468(9) Uani 1 1 d .
H32A H -0.0337 0.9668 -0.0763 0.056 Uiso 1 1 calc R
C33 C 0.03588(14) 0.93682(19) -0.09109(13) 0.0471(9) Uani 1 1 d .
H33A H 0.0375 0.9632 -0.1208 0.057 Uiso 1 1 calc R
C34 C 0.07570(14) 0.8965(2) -0.07485(12) 0.0483(10) Uani 1 1 d .
H34A H 0.1046 0.8947 -0.0933 0.058 Uiso 1 1 calc R
C35 C 0.07307(12) 0.8588(2) -0.03151(12) 0.0415(8) Uani 1 1 d .
H35A H 0.1004 0.8310 -0.0202 0.050 Uiso 1 1 calc R
C36 C 0.05586(11) 0.86859(16) 0.09827(10) 0.0268(7) Uani 1 1 d .
C37 C 0.10205(11) 0.90097(17) 0.09218(11) 0.0344(7) Uani 1 1 d .
H37A H 0.1195 0.8919 0.0635 0.041 Uiso 1 1 calc R
C38 C 0.12208(11) 0.94587(17) 0.12768(11) 0.0350(8) Uani 1 1 d .
H38A H 0.1534 0.9674 0.1235 0.042 Uiso 1 1 calc R
C39 C 0.09669(12) 0.95956(17) 0.16926(11) 0.0333(8) Uani 1 1 d .
H39A H 0.1108 0.9902 0.1938 0.040 Uiso 1 1 calc R
C40 C 0.05120(12) 0.92927(18) 0.17559(11) 0.0380(8) Uani 1 1 d .
H40A H 0.0338 0.9394 0.2042 0.046 Uiso 1 1 calc R
C41 C 0.03078(11) 0.88380(17) 0.14006(11) 0.0332(8) Uani 1 1 d .
H41A H -0.0007 0.8629 0.1445 0.040 Uiso 1 1 calc R
C42 C 0.06124(11) 0.72362(17) 0.04486(10) 0.0300(7) Uani 1 1 d .
C43 C 0.09527(12) 0.69833(18) 0.07771(12) 0.0384(8) Uani 1 1 d .
H43A H 0.1031 0.7293 0.1047 0.046 Uiso 1 1 calc R
C44 C 0.11793(14) 0.6277(2) 0.07125(14) 0.0529(10) Uani 1 1 d .
H44A H 0.1414 0.6108 0.0938 0.063 Uiso 1 1 calc R
C45 C 0.10696(14) 0.5822(2) 0.03282(14) 0.0530(10) Uani 1 1 d .
H45A H 0.1226 0.5339 0.0289 0.064 Uiso 1 1 calc R
C46 C 0.07310(15) 0.6065(2) -0.00030(13) 0.0506(10) Uani 1 1 d .
H46A H 0.0652 0.5748 -0.0269 0.061 Uiso 1 1 calc R
C47 C 0.05079(13) 0.67715(19) 0.00540(11) 0.0386(8) Uani 1 1 d .
H47A H 0.0281 0.6943 -0.0178 0.046 Uiso 1 1 calc R
C48 C -0.02727(10) 0.65944(16) 0.11957(11) 0.0285(7) Uani 1 1 d .
C49 C -0.00458(11) 0.67041(18) 0.16327(11) 0.0336(8) Uani 1 1 d .
H49A H -0.0088 0.7176 0.1800 0.040 Uiso 1 1 calc R
C50 C 0.02421(12) 0.61288(19) 0.18275(12) 0.0413(9) Uani 1 1 d .
H50A H 0.0395 0.6205 0.2128 0.050 Uiso 1 1 calc R
C51 C 0.03061(13) 0.5446(2) 0.15833(13) 0.0454(9) Uani 1 1 d .
H51A H 0.0503 0.5051 0.1715 0.055 Uiso 1 1 calc R
C52 C 0.00830(13) 0.53403(18) 0.11471(14) 0.0463(9) Uani 1 1 d .
H52A H 0.0131 0.4872 0.0978 0.056 Uiso 1 1 calc R
C53 C -0.02094(12) 0.59045(17) 0.09531(12) 0.0379(8) Uani 1 1 d .
H53A H -0.0366 0.5821 0.0655 0.045 Uiso 1 1 calc R
C54 C -0.09425(11) 0.78509(17) 0.13755(10) 0.0288(7) Uani 1 1 d .
C55 C -0.11516(12) 0.7442(2) 0.17549(11) 0.0367(8) Uani 1 1 d .
H55A H -0.1093 0.6905 0.1786 0.044 Uiso 1 1 calc R
C56 C -0.14412(12) 0.7813(2) 0.20830(12) 0.0489(10) Uani 1 1 d .
H56A H -0.1588 0.7531 0.2336 0.059 Uiso 1 1 calc R
C57 C -0.15167(14) 0.8600(2) 0.20427(13) 0.0550(11) Uani 1 1 d .
H57A H -0.1714 0.8858 0.2271 0.066 Uiso 1 1 calc R
C58 C -0.13092(14) 0.9010(2) 0.16753(12) 0.0522(10) Uani 1 1 d .
H58A H -0.1362 0.9549 0.1651 0.063 Uiso 1 1 calc R
C59 C -0.10227(12) 0.86330(18) 0.13399(11) 0.0363(8) Uani 1 1 d .
H59A H -0.0881 0.8916 0.1085 0.044 Uiso 1 1 calc R
C60 C -0.10192(10) 0.69403(16) 0.05056(10) 0.0274(7) Uani 1 1 d .
C61 C -0.09525(12) 0.70412(19) 0.00201(11) 0.0387(8) Uani 1 1 d .
H61A H -0.0697 0.7360 -0.0093 0.046 Uiso 1 1 calc R
C62 C -0.12596(13) 0.6676(2) -0.03047(12) 0.0471(9) Uani 1 1 d .
H62A H -0.1215 0.6749 -0.0639 0.057 Uiso 1 1 calc R
C63 C -0.16236(13) 0.62126(19) -0.01429(13) 0.0444(9) Uani 1 1 d .
H63A H -0.1825 0.5951 -0.0365 0.053 Uiso 1 1 calc R
C64 C -0.17012(14) 0.6122(2) 0.03388(14) 0.0555(11) Uani 1 1 d .
H64A H -0.1961 0.5811 0.0450 0.067 Uiso 1 1 calc R
C65 C -0.13980(13) 0.6487(2) 0.06622(12) 0.0483(10) Uani 1 1 d .
H65A H -0.1451 0.6424 0.0996 0.058 Uiso 1 1 calc R
O1 O 0.3036(2) 1.1536(3) 0.38601(15) 0.173(2) Uani 1 1 d .
C66 C 0.2835(3) 1.2227(3) 0.3908(2) 0.150(3) Uani 1 1 d .
H66A H 0.3089 1.2629 0.3927 0.180 Uiso 1 1 calc R
H66B H 0.2637 1.2248 0.4202 0.180 Uiso 1 1 calc R
C67 C 0.2537(3) 1.2349(5) 0.3495(3) 0.160(3) Uani 1 1 d .
H67A H 0.2604 1.2862 0.3355 0.192 Uiso 1 1 calc R
H67B H 0.2191 1.2327 0.3586 0.192 Uiso 1 1 calc R
C68 C 0.2648(3) 1.1741(4) 0.3143(2) 0.119(2) Uani 1 1 d .
H68A H 0.2367 1.1397 0.3091 0.143 Uiso 1 1 calc R
H68B H 0.2753 1.1961 0.2833 0.143 Uiso 1 1 calc R
C69 C 0.3037(3) 1.1349(5) 0.3382(2) 0.170(4) Uani 1 1 d .
H69A H 0.2999 1.0786 0.3343 0.204 Uiso 1 1 calc R
H69B H 0.3350 1.1501 0.3237 0.204 Uiso 1 1 calc R

loop_
_atom_site_aniso_label
_atom_site_aniso_U_11
_atom_site_aniso_U_22
_atom_site_aniso_U_33
_atom_site_aniso_U_23
_atom_site_aniso_U_13
_atom_site_aniso_U_12
Ni 0.0308(2) 0.0212(2) 0.0260(2) 0.00023(16) -0.00317(17) -0.00153(16)
S1 0.0341(4) 0.0232(4) 0.0284(4) 0.0027(3) -0.0039(3) 0.0007(3)
S2 0.0344(5) 0.0295(4) 0.0281(4) -0.0041(3) 0.0005(4) 0.0000(3)
S3 0.0288(4) 0.0246(4) 0.0373(4) -0.0024(3) 0.0040(4) -0.0043(3)
P1 0.0251(4) 0.0214(4) 0.0232(4) 0.0011(3) -0.0013(3) -0.0003(3)
Si1 0.0339(5) 0.0329(5) 0.0310(5) 0.0072(4) -0.0051(4) 0.0021(4)
Si2 0.0507(6) 0.0575(6) 0.0285(5) -0.0046(5) 0.0082(5) 0.0068(5)
Si3 0.0252(5) 0.0438(5) 0.0306(5) -0.0026(4) -0.0021(4) 0.0000(4)
N1 0.066(2) 0.058(2) 0.061(2) 0.0078(17) -0.0204(19) -0.0230(17)
C1 0.0219(15) 0.0245(15) 0.0233(15) 0.0017(13) -0.0015(12) 0.0000(12)
C2 0.0319(17) 0.0262(16) 0.0282(17) 0.0020(14) -0.0001(14) -0.0002(13)
C3 0.0330(18) 0.0325(18) 0.0297(17) -0.0075(14) -0.0043(14) -0.0004(14)
C4 0.0265(17) 0.0389(19) 0.0249(16) 0.0001(14) -0.0039(13) 0.0018(14)
C5 0.0202(16) 0.0326(17) 0.0289(16) 0.0016(14) -0.0003(13) 0.0023(13)
C6 0.0191(15) 0.0297(16) 0.0234(15) -0.0012(13) 0.0027(12) 0.0022(12)
C7 0.060(3) 0.051(2) 0.048(2) 0.0220(18) -0.022(2) -0.0116(19)
C8 0.060(3) 0.059(3) 0.062(3) 0.015(2) 0.009(2) 0.029(2)
C9 0.061(3) 0.039(2) 0.043(2) 0.0079(17) -0.0136(19) -0.0144(18)
C10 0.0293(17) 0.0259(15) 0.0213(15) 0.0035(13) 0.0008(13) 0.0039(13)
C11 0.0284(17) 0.0278(16) 0.0326(17) 0.0018(14) -0.0015(14) -0.0012(13)
C12 0.0300(18) 0.0324(18) 0.047(2) 0.0055(16) -0.0007(16) -0.0035(14)
C13 0.0307(18) 0.0418(19) 0.0354(19) 0.0086(16) 0.0062(15) 0.0012(15)
C14 0.0305(18) 0.0367(18) 0.0276(17) 0.0041(14) 0.0014(14) 0.0066(14)
C15 0.0292(17) 0.0278(16) 0.0254(16) 0.0035(13) -0.0049(13) 0.0048(12)
C16 0.124(4) 0.063(3) 0.050(3) -0.015(2) 0.016(3) 0.032(3)
C17 0.068(3) 0.104(4) 0.046(2) -0.012(2) 0.025(2) -0.003(3)
C18 0.083(3) 0.094(3) 0.033(2) -0.008(2) -0.003(2) -0.010(3)
C19 0.0269(16) 0.0236(15) 0.0197(15) -0.0001(12) -0.0007(12) 0.0015(12)
C20 0.0302(17) 0.0280(16) 0.0336(18) -0.0001(14) -0.0044(14) -0.0041(13)
C21 0.0346(19) 0.0229(15) 0.0428(19) 0.0028(15) -0.0037(16) 0.0007(13)
C22 0.0315(18) 0.0290(17) 0.0337(18) 0.0010(14) -0.0014(15) 0.0076(13)
C23 0.0282(17) 0.0317(16) 0.0221(16) -0.0034(13) -0.0037(13) -0.0004(13)
C24 0.0275(16) 0.0250(15) 0.0193(15) -0.0005(12) -0.0007(12) -0.0027(12)
C25 0.038(2) 0.077(3) 0.0322(19) -0.0050(19) 0.0017(16) -0.0162(18)
C26 0.034(2) 0.059(2) 0.054(2) -0.0099(19) -0.0049(18) 0.0111(17)
C27 0.036(2) 0.052(2) 0.038(2) -0.0057(17) -0.0051(16) -0.0060(16)
C28 0.042(2) 0.0201(15) 0.0314(17) 0.0021(13) -0.0012(15) -0.0003(13)
C29 0.046(2) 0.0276(17) 0.041(2) -0.0008(15) 0.0084(18) -0.0141(15)
P2 0.0244(4) 0.0306(4) 0.0273(4) 0.0012(4) -0.0028(3) -0.0011(3)
P3 0.0239(4) 0.0265(4) 0.0261(4) -0.0014(3) -0.0025(3) 0.0013(3)
N2 0.0211(13) 0.0287(13) 0.0333(14) 0.0040(12) -0.0041(11) -0.0011(10)
C30 0.0309(18) 0.0342(17) 0.0260(16) 0.0001(14) -0.0047(14) -0.0036(14)
C31 0.042(2) 0.0333(18) 0.0344(19) 0.0018(15) -0.0075(16) 0.0002(15)
C32 0.061(3) 0.037(2) 0.043(2) 0.0053(17) -0.015(2) 0.0046(17)
C33 0.067(3) 0.040(2) 0.0346(19) 0.0081(17) -0.008(2) -0.0151(19)
C34 0.049(2) 0.060(2) 0.036(2) 0.0028(18) 0.0054(18) -0.0184(19)
C35 0.037(2) 0.054(2) 0.0336(19) 0.0045(17) -0.0053(16) -0.0058(17)
C36 0.0264(17) 0.0278(16) 0.0262(16) 0.0020(13) -0.0039(13) 0.0007(13)
C37 0.0263(18) 0.0401(18) 0.0366(18) -0.0055(16) 0.0050(15) 0.0004(14)
C38 0.0263(18) 0.0349(18) 0.044(2) -0.0020(16) -0.0062(15) -0.0052(14)
C39 0.0370(19) 0.0296(17) 0.0333(18) 0.0022(14) -0.0101(15) -0.0024(14)
C40 0.044(2) 0.0420(19) 0.0276(17) 0.0024(16) 0.0009(16) -0.0102(16)
C41 0.0302(18) 0.0378(18) 0.0318(18) 0.0037(15) -0.0029(15) -0.0091(14)
C42 0.0264(17) 0.0354(17) 0.0282(17) 0.0033(15) -0.0016(14) 0.0027(13)
C43 0.0350(19) 0.044(2) 0.0364(19) 0.0018(16) -0.0028(16) 0.0028(16)
C44 0.049(2) 0.058(2) 0.052(2) 0.010(2) -0.0028(19) 0.0184(19)
C45 0.054(2) 0.046(2) 0.060(3) -0.001(2) 0.014(2) 0.0169(19)
C46 0.061(3) 0.046(2) 0.044(2) -0.0090(18) 0.008(2) 0.0073(19)
C47 0.043(2) 0.042(2) 0.0303(18) -0.0043(16) -0.0029(16) 0.0040(16)
C48 0.0267(17) 0.0269(16) 0.0318(17) 0.0036(14) 0.0010(14) 0.0016(13)
C49 0.0313(18) 0.0367(18) 0.0329(18) 0.0007(15) -0.0007(15) 0.0057(14)
C50 0.038(2) 0.052(2) 0.0341(19) 0.0123(17) -0.0015(16) 0.0085(16)
C51 0.039(2) 0.038(2) 0.059(2) 0.0203(19) 0.0056(19) 0.0092(16)
C52 0.052(2) 0.0268(18) 0.060(3) 0.0006(18) 0.007(2) 0.0101(16)
C53 0.0364(19) 0.0329(18) 0.044(2) -0.0039(16) -0.0020(16) -0.0001(15)
C54 0.0252(16) 0.0375(18) 0.0239(16) -0.0051(14) -0.0063(13) 0.0029(13)
C55 0.0351(19) 0.0452(19) 0.0299(18) -0.0021(16) -0.0017(15) -0.0003(15)
C56 0.039(2) 0.078(3) 0.030(2) -0.0071(19) 0.0015(16) 0.0054(19)
C57 0.048(2) 0.086(3) 0.031(2) -0.018(2) -0.0055(18) 0.029(2)
C58 0.065(3) 0.054(2) 0.038(2) -0.0128(19) -0.0130(19) 0.028(2)
C59 0.041(2) 0.0358(18) 0.0325(18) -0.0059(15) -0.0078(16) 0.0112(15)
C60 0.0238(16) 0.0292(16) 0.0291(17) -0.0025(14) -0.0039(13) 0.0012(13)
C61 0.0284(18) 0.055(2) 0.0322(19) -0.0054(16) -0.0001(15) -0.0077(16)
C62 0.040(2) 0.070(3) 0.0314(19) -0.0074(18) -0.0100(17) -0.0028(19)
C63 0.038(2) 0.044(2) 0.051(2) -0.0042(18) -0.0179(18) -0.0056(16)
C64 0.050(2) 0.063(3) 0.053(2) 0.010(2) -0.016(2) -0.030(2)
C65 0.044(2) 0.066(2) 0.035(2) 0.0103(18) -0.0107(17) -0.0193(19)
O1 0.230(6) 0.212(6) 0.076(3) 0.008(3) -0.002(3) 0.124(5)
C66 0.280(10) 0.076(4) 0.094(5) -0.013(4) -0.068(6) 0.059(5)
C67 0.169(8) 0.174(8) 0.138(7) -0.023(6) -0.053(6) 0.059(6)
C68 0.159(7) 0.101(5) 0.098(4) -0.031(4) -0.054(5) 0.030(4)
C69 0.231(10) 0.216(9) 0.062(4) 0.002(5) 0.020(5) 0.083(8)

loop_
_atom_type_symbol
_atom_type_description
_atom_type_scat_dispersion_real
_atom_type_scat_dispersion_imag
_atom_type_scat_source
C C 0.0033 0.0016 'International Tables Vol C Tables 4.2.6.8 and 6.1.1.4'
H H 0.0000 0.0000 'International Tables Vol C Tables 4.2.6.8 and 6.1.1.4'
N N 0.0061 0.0033 'International Tables Vol C Tables 4.2.6.8 and 6.1.1.4'
Si Si 0.0817 0.0704 'International Tables Vol C Tables 4.2.6.8 and 6.1.1.4'
P P 0.1023 0.0942 'International Tables Vol C Tables 4.2.6.8 and 6.1.1.4'
S S 0.1246 0.1234 'International Tables Vol C Tables 4.2.6.8 and 6.1.1.4'
Ni Ni 0.3393 1.1124 'International Tables Vol C Tables 4.2.6.8 and 6.1.1.4'
O O 0.0106 0.0060 'International Tables Vol C Tables 4.2.6.8 and 6.1.1.4'

loop_
_geom_angle_atom_site_label_1
_geom_angle_atom_site_label_2
_geom_angle_atom_site_label_3
_geom_angle
C28 Ni P1 179.03(9)
C28 Ni S2 92.78(9)
P1 Ni S2 88.00(3)
C28 Ni S3 94.39(9)
P1 Ni S3 85.40(3)
S2 Ni S3 138.45(3)
C28 Ni S1 92.01(9)
P1 Ni S1 87.18(3)
S2 Ni S1 109.92(3)
S3 Ni S1 110.66(3)
C6 S1 Ni 106.05(10)
C15 S2 Ni 107.04(10)
C24 S3 Ni 105.28(10)
C10 P1 C19 109.06(13)
C10 P1 C1 107.80(13)
C19 P1 C1 110.08(13)
C10 P1 Ni 110.52(10)
C19 P1 Ni 109.46(10)
C1 P1 Ni 109.90(9)
C9 Si1 C7 107.29(16)
C9 Si1 C8 110.00(18)
C7 Si1 C8 108.11(19)
C9 Si1 C5 111.75(15)
C7 Si1 C5 108.37(15)
C8 Si1 C5 111.17(15)
C16 Si2 C18 110.3(2)
C16 Si2 C17 106.9(2)
C18 Si2 C17 107.4(2)
C16 Si2 C14 109.93(16)
C18 Si2 C14 113.55(17)
C17 Si2 C14 108.49(17)
C26 Si3 C25 107.72(17)
C26 Si3 C27 106.96(16)
C25 Si3 C27 112.07(16)
C26 Si3 C23 108.45(15)
C25 Si3 C23 109.01(14)
C27 Si3 C23 112.45(14)
C2 C1 C6 121.5(3)
C2 C1 P1 123.8(2)
C6 C1 P1 114.5(2)
C3 C2 C1 119.5(3)
C2 C3 C4 119.0(3)
C3 C4 C5 123.7(3)
C4 C5 C6 116.6(3)
C4 C5 Si1 119.4(2)
C6 C5 Si1 123.9(2)
C1 C6 C5 119.5(3)
C1 C6 S1 119.7(2)
C5 C6 S1 120.8(2)
C11 C10 C15 120.9(3)
C11 C10 P1 124.4(2)
C15 C10 P1 114.7(2)
C10 C11 C12 120.0(3)
C11 C12 C13 118.6(3)
C12 C13 C14 123.2(3)
C13 C14 C15 117.3(3)
C13 C14 Si2 119.0(2)
C15 C14 Si2 123.7(2)
C10 C15 C14 119.9(3)
C10 C15 S2 119.2(2)
C14 C15 S2 120.8(2)
C20 C19 C24 121.3(3)
C20 C19 P1 125.1(2)
C24 C19 P1 113.5(2)
C19 C20 C21 119.4(3)
C22 C21 C20 119.2(3)
C21 C22 C23 123.7(3)
C22 C23 C24 116.9(3)
C22 C23 Si3 118.3(2)
C24 C23 Si3 124.8(2)
C19 C24 C23 119.5(3)
C19 C24 S3 118.6(2)
C23 C24 S3 121.9(2)
C29 C28 Ni 114.6(2)
N1 C29 C28 178.4(4)
N2 P2 C42 114.03(13)
N2 P2 C30 107.56(14)
C42 P2 C30 105.97(14)
N2 P2 C36 110.54(14)
C42 P2 C36 109.00(14)
C30 P2 C36 109.57(14)
N2 P3 C54 109.58(14)
N2 P3 C60 109.09(14)
C54 P3 C60 108.50(14)
N2 P3 C48 115.05(13)
C54 P3 C48 107.87(14)
C60 P3 C48 106.55(14)
P2 N2 P3 137.87(16)
C31 C30 C35 119.3(3)
C31 C30 P2 119.8(2)
C35 C30 P2 120.9(2)
C32 C31 C30 119.7(3)
C31 C32 C33 120.0(3)
C34 C33 C32 120.8(3)
C35 C34 C33 119.2(3)
C34 C35 C30 121.0(3)
C41 C36 C37 118.7(3)
C41 C36 P2 119.2(2)
C37 C36 P2 122.0(2)
C38 C37 C36 120.3(3)
C37 C38 C39 120.0(3)
C40 C39 C38 120.5(3)
C39 C40 C41 119.8(3)
C36 C41 C40 120.6(3)
C43 C42 C47 118.7(3)
C43 C42 P2 122.9(2)
C47 C42 P2 118.3(2)
C42 C43 C44 120.0(3)
C45 C44 C43 120.8(4)
C44 C45 C46 119.9(3)
C47 C46 C45 119.7(3)
C46 C47 C42 120.8(3)
C49 C48 C53 119.5(3)
C49 C48 P3 120.2(2)
C53 C48 P3 120.1(2)
C48 C49 C50 120.4(3)
C51 C50 C49 119.8(3)
C52 C51 C50 119.7(3)
C51 C52 C53 121.0(3)
C52 C53 C48 119.6(3)
C59 C54 C55 119.1(3)
C59 C54 P3 119.3(2)
C55 C54 P3 121.5(2)
C56 C55 C54 120.5(3)
C55 C56 C57 119.6(4)
C58 C57 C56 120.5(3)
C57 C58 C59 119.8(3)
C54 C59 C58 120.4(3)
C61 C60 C65 119.0(3)
C61 C60 P3 119.6(2)
C65 C60 P3 121.4(2)
C60 C61 C62 120.1(3)
C63 C62 C61 120.0(3)
C62 C63 C64 120.5(3)
C63 C64 C65 119.5(3)
C60 C65 C64 120.8(3)
C66 O1 C69 108.1(5)
O1 C66 C67 107.0(5)
C66 C67 C68 108.2(6)
C69 C68 C67 100.7(5)
O1 C69 C68 109.7(6)

loop_
_geom_bond_atom_site_label_1
_geom_bond_atom_site_label_2
_geom_bond_distance
Ni C28 2.037(3)
Ni P1 2.1362(8)
Ni S2 2.2259(9)
Ni S3 2.2580(9)
Ni S1 2.2795(8)
S1 C6 1.758(3)
S2 C15 1.774(3)
S3 C24 1.768(3)
P1 C10 1.801(3)
P1 C19 1.802(3)
P1 C1 1.812(3)
Si1 C9 1.860(4)
Si1 C7 1.862(3)
Si1 C8 1.869(4)
Si1 C5 1.885(3)
Si2 C16 1.857(4)
Si2 C18 1.866(4)
Si2 C17 1.866(4)
Si2 C14 1.888(3)
Si3 C26 1.861(3)
Si3 C25 1.872(3)
Si3 C27 1.875(3)
Si3 C23 1.887(3)
N1 C29 1.167(4)
C1 C2 1.386(4)
C1 C6 1.413(4)
C2 C3 1.385(4)
C3 C4 1.387(4)
C4 C5 1.402(4)
C5 C6 1.416(4)
C10 C11 1.390(4)
C10 C15 1.406(4)
C11 C12 1.393(4)
C12 C13 1.395(4)
C13 C14 1.396(4)
C14 C15 1.416(4)
C19 C20 1.390(4)
C19 C24 1.414(4)
C20 C21 1.394(4)
C21 C22 1.372(4)
C22 C23 1.408(4)
C23 C24 1.415(4)
C28 C29 1.390(5)
P2 N2 1.578(2)
P2 C42 1.797(3)
P2 C30 1.801(3)
P2 C36 1.802(3)
P3 N2 1.589(2)
P3 C54 1.787(3)
P3 C60 1.796(3)
P3 C48 1.805(3)
C30 C31 1.394(4)
C30 C35 1.394(4)
C31 C32 1.385(4)
C32 C33 1.385(5)
C33 C34 1.380(5)
C34 C35 1.378(4)
C36 C41 1.383(4)
C36 C37 1.404(4)
C37 C38 1.377(4)
C38 C39 1.378(4)
C39 C40 1.373(4)
C40 C41 1.388(4)
C42 C43 1.385(4)
C42 C47 1.396(4)
C43 C44 1.388(5)
C44 C45 1.367(5)
C45 C46 1.382(5)
C46 C47 1.381(5)
C48 C49 1.386(4)
C48 C53 1.387(4)
C49 C50 1.388(4)
C50 C51 1.379(5)
C51 C52 1.378(5)
C52 C53 1.380(4)
C54 C59 1.379(4)
C54 C55 1.400(4)
C55 C56 1.376(4)
C56 C57 1.386(5)
C57 C58 1.374(5)
C58 C59 1.390(5)
C60 C61 1.380(4)
C60 C65 1.380(4)
C61 C62 1.395(4)
C62 C63 1.364(5)
C63 C64 1.372(5)
C64 C65 1.385(5)
O1 C66 1.328(6)
O1 C69 1.375(6)
C66 C67 1.432(8)
C67 C68 1.473(8)
C68 C69 1.436(8)
